data_7155833
loop_
_publ_author_name
'Zhang, Yu'
'Sun, Jing'
'Shen, Guo-Liang'
'Yan, Chao Guo'

_publ_section_title
;
 Selective synthesis of tetrahydroimidazo[1,2-a]pyridine and pyrrolidine
 derivatives via One-pot two-step reaction
;
_journal_name_full 'Org. Biomol. Chem.'
_journal_paper_doi 10.1039/C7OB01860F
_journal_year 2017
_chemical_formula_moiety 'C22 H25 Cl N2 O8'
_chemical_formula_sum 'C22 H25 Cl N2 O8'
_chemical_formula_weight 480.89
_chemical_name_systematic
; 
 ? 
;
_space_group_IT_number 15
_symmetry_cell_setting monoclinic
_symmetry_space_group_name_Hall '-C 2yc'
_symmetry_space_group_name_H-M 'C 1 2/c 1'
_atom_sites_solution_hydrogens geom
_atom_sites_solution_primary direct
_atom_sites_solution_secondary difmap
_audit_creation_method SHELXL-97
_audit_update_record
;
2017-06-17 deposited with the CCDC.
2017-08-18 downloaded from the CCDC.
;
_cell_angle_alpha 90.00
_cell_angle_beta 100.351(5)
_cell_angle_gamma 90.00
_cell_formula_units_Z 8
_cell_length_a 20.981(3)
_cell_length_b 11.5804(17)
_cell_length_c 20.012(3)
_cell_measurement_reflns_used 9938
_cell_measurement_temperature 293(2)
_cell_measurement_theta_max 26.99
_cell_measurement_theta_min 2.34
_cell_volume 4783.2(12)
_computing_cell_refinement 'Bruker SMART'
_computing_data_collection 'Bruker SMART'
_computing_data_reduction 'Bruker SAINT'
_computing_molecular_graphics 'Bruker SHELXTL'
_computing_publication_material 'Bruker SHELXTL'
_computing_structure_refinement 'SHELXL-97 (Sheldrick, 2008)'
_computing_structure_solution 'SHELXS-97 (Sheldrick, 2008)'
_diffrn_ambient_temperature 293(2)
_diffrn_measured_fraction_theta_full 0.994
_diffrn_measured_fraction_theta_max 0.994
_diffrn_measurement_device_type 'CCD area detector'
_diffrn_measurement_method 'phi and omega scans'
_diffrn_radiation_monochromator graphite
_diffrn_radiation_source 'fine-focus sealed tube'
_diffrn_radiation_type MoK\a
_diffrn_radiation_wavelength 0.71073
_diffrn_reflns_av_R_equivalents 0.0539
_diffrn_reflns_av_sigmaI/netI 0.0373
_diffrn_reflns_limit_h_max 27
_diffrn_reflns_limit_h_min -27
_diffrn_reflns_limit_k_max 14
_diffrn_reflns_limit_k_min -15
_diffrn_reflns_limit_l_max 26
_diffrn_reflns_limit_l_min -26
_diffrn_reflns_number 35268
_diffrn_reflns_theta_full 27.57
_diffrn_reflns_theta_max 27.57
_diffrn_reflns_theta_min 1.97
_exptl_absorpt_coefficient_mu 0.208
_exptl_absorpt_correction_T_max 0.960
_exptl_absorpt_correction_T_min 0.929
_exptl_absorpt_correction_type multi-scan
_exptl_absorpt_process_details sadabs
_exptl_crystal_colour colorless
_exptl_crystal_density_diffrn 1.336
_exptl_crystal_density_method 'not measured'
_exptl_crystal_description block
_exptl_crystal_F_000 2016
_exptl_crystal_size_max 0.36
_exptl_crystal_size_mid 0.22
_exptl_crystal_size_min 0.20
_refine_diff_density_max 0.366
_refine_diff_density_min -0.432
_refine_diff_density_rms 0.045
_refine_ls_extinction_coef 0.0069(7)
_refine_ls_extinction_expression Fc^*^=kFc[1+0.001xFc^2^\l^3^/sin(2\q)]^-1/4^
_refine_ls_extinction_method SHELXL
_refine_ls_goodness_of_fit_ref 1.028
_refine_ls_hydrogen_treatment mixed
_refine_ls_matrix_type full
_refine_ls_number_parameters 307
_refine_ls_number_reflns 5503
_refine_ls_number_restraints 462
_refine_ls_restrained_S_all 1.118
_refine_ls_R_factor_all 0.0841
_refine_ls_R_factor_gt 0.0588
_refine_ls_shift/su_max 0.000
_refine_ls_shift/su_mean 0.000
_refine_ls_structure_factor_coef Fsqd
_refine_ls_weighting_details 'calc w=1/[\s^2^(Fo^2^)+(0.0732P)^2^+4.8772P] where P=(Fo^2^+2Fc^2^)/3'
_refine_ls_weighting_scheme calc
_refine_ls_wR_factor_gt 0.1489
_refine_ls_wR_factor_ref 0.1647
_reflns_number_gt 4030
_reflns_number_total 5503
_reflns_threshold_expression >2sigma(I)
_cod_data_source_file c7ob01860f2.cif
_cod_data_source_block 4d
_cod_depositor_comments
;
The following automatic conversions were performed:

'_symmetry_cell_setting' value 'Monoclinic' changed to 'monoclinic'
according to
/home/data/users/saulius/crontab/automatic-downloads/rss-feeds/RSC/lib/dictionaries/cif_core.dic
dictionary named 'cif_core.dic' version 2.4.2 from 2011-04-26.

Automatic conversion script
Id: cif_fix_values 4973 2017-02-22 13:04:09Z antanas 
;
_cod_original_sg_symbol_H-M 'C 2/c'
_cod_database_code 7155833

loop_
_symmetry_equiv_pos_as_xyz
'x, y, z'
'-x, y, -z+1/2'
'x+1/2, y+1/2, z'
'-x+1/2, y+1/2, -z+1/2'
'-x, -y, -z'
'x, -y, z-1/2'
'-x+1/2, -y+1/2, -z'
'x+1/2, -y+1/2, z-1/2'

loop_
_atom_site_label
_atom_site_type_symbol
_atom_site_fract_x
_atom_site_fract_y
_atom_site_fract_z
_atom_site_U_iso_or_equiv
_atom_site_adp_type
_atom_site_occupancy
_atom_site_symmetry_multiplicity
_atom_site_calc_flag
_atom_site_refinement_flags
C1 C 0.14821(13) 0.6998(2) 0.29295(14) 0.0578(6) Uani 1 1 d U
H1 H 0.1865 0.6858 0.2769 0.069 Uiso 1 1 calc R
C2 C 0.13586(16) 0.8100(2) 0.31466(17) 0.0725(8) Uani 1 1 d U
H2A H 0.1654 0.8694 0.3131 0.087 Uiso 1 1 calc R
C3 C 0.07943(15) 0.8301(2) 0.33854(16) 0.0655(7) Uani 1 1 d U
C4 C 0.03613(13) 0.7428(2) 0.34214(14) 0.0570(6) Uani 1 1 d U
H4 H -0.0016 0.7571 0.3590 0.068 Uiso 1 1 calc R
C5 C 0.04895(11) 0.6340(2) 0.32072(12) 0.0458(5) Uani 1 1 d U
H5 H 0.0197 0.5747 0.3237 0.055 Uiso 1 1 calc R
C6 C 0.10487(10) 0.61043(18) 0.29460(10) 0.0378(5) Uani 1 1 d U
C7 C 0.11522(9) 0.48758(18) 0.27219(10) 0.0337(4) Uani 1 1 d U
H7 H 0.0734 0.4591 0.2479 0.040 Uiso 1 1 calc R
C8 C 0.13815(9) 0.40370(18) 0.33255(9) 0.0344(4) Uani 1 1 d U
C9 C 0.19053(10) 0.4593(2) 0.38099(10) 0.0403(5) Uani 1 1 d U
C10 C 0.08218(10) 0.36721(19) 0.36811(10) 0.0381(5) Uani 1 1 d U
C11 C 0.05045(15) 0.3345(3) 0.47431(14) 0.0693(8) Uani 1 1 d U
H11A H 0.0569 0.3774 0.5166 0.083 Uiso 1 1 calc R
H11B H 0.0079 0.3535 0.4490 0.083 Uiso 1 1 calc R
C12 C 0.0536(3) 0.2138(4) 0.4886(3) 0.148(2) Uani 1 1 d U
H12A H 0.0504 0.1714 0.4469 0.222 Uiso 1 1 calc R
H12B H 0.0185 0.1925 0.5110 0.222 Uiso 1 1 calc R
H12C H 0.0941 0.1962 0.5176 0.222 Uiso 1 1 calc R
C13 C 0.16893(9) 0.30195(19) 0.29532(10) 0.0371(5) Uani 1 1 d U
C14 C 0.21718(11) 0.2329(2) 0.34644(11) 0.0464(5) Uani 1 1 d U
C15 C 0.22511(18) 0.1027(3) 0.43816(17) 0.0897(11) Uani 1 1 d U
H15A H 0.2413 0.0364 0.4178 0.135 Uiso 1 1 calc R
H15B H 0.1992 0.0779 0.4704 0.135 Uiso 1 1 calc R
H15C H 0.2608 0.1481 0.4609 0.135 Uiso 1 1 calc R
C16 C 0.11557(10) 0.22405(19) 0.25648(11) 0.0427(5) Uani 1 1 d U
H16A H 0.0900 0.1930 0.2882 0.051 Uiso 1 1 calc R
H16B H 0.0871 0.2703 0.2234 0.051 Uiso 1 1 calc R
C17 C 0.14180(11) 0.1259(2) 0.22063(13) 0.0496(6) Uani 1 1 d U
C18 C 0.11598(18) -0.0051(4) 0.1301(2) 0.1054(15) Uani 1 1 d U
H18A H 0.1563 0.0072 0.1148 0.158 Uiso 1 1 calc R
H18B H 0.0823 -0.0193 0.0917 0.158 Uiso 1 1 calc R
H18C H 0.1200 -0.0705 0.1601 0.158 Uiso 1 1 calc R
C19 C 0.16602(10) 0.46660(19) 0.22549(10) 0.0369(4) Uani 1 1 d U
H19 H 0.1961 0.5321 0.2306 0.044 Uiso 1 1 calc R
C20 C 0.13325(11) 0.4593(2) 0.15133(10) 0.0431(5) Uani 1 1 d U
C21 C 0.14085(17) 0.3776(3) 0.04411(13) 0.0778(9) Uani 1 1 d U
H21A H 0.0939 0.3739 0.0361 0.093 Uiso 1 1 calc R
H21B H 0.1535 0.4428 0.0190 0.093 Uiso 1 1 calc R
C22 C 0.1656(4) 0.2768(5) 0.0221(2) 0.172(3) Uani 1 1 d U
H22A H 0.2117 0.2753 0.0368 0.259 Uiso 1 1 calc R
H22B H 0.1557 0.2734 -0.0266 0.259 Uiso 1 1 calc R
H22C H 0.1466 0.2117 0.0408 0.259 Uiso 1 1 calc R
Cl1 Cl 0.06294(7) 0.96843(8) 0.36505(8) 0.1249(5) Uani 1 1 d .
N1 N 0.23165(10) 0.5039(2) 0.41598(10) 0.0599(6) Uani 1 1 d .
N2 N 0.20264(9) 0.36247(18) 0.24895(9) 0.0421(4) Uani 1 1 d .
O1 O 0.02987(7) 0.34237(16) 0.33762(9) 0.0536(4) Uani 1 1 d .
O2 O 0.09979(8) 0.36817(17) 0.43493(8) 0.0549(5) Uani 1 1 d .
O3 O 0.27464(8) 0.23832(19) 0.35158(10) 0.0680(6) Uani 1 1 d .
O4 O 0.18581(8) 0.17167(16) 0.38588(9) 0.0597(5) Uani 1 1 d .
O5 O 0.19187(9) 0.07671(17) 0.23962(11) 0.0697(6) Uani 1 1 d .
O6 O 0.09998(9) 0.09654(19) 0.16597(11) 0.0764(7) Uani 1 1 d .
O7 O 0.08522(9) 0.5110(2) 0.12790(9) 0.0713(6) Uani 1 1 d .
O8 O 0.16554(9) 0.39270(19) 0.11628(8) 0.0666(6) Uani 1 1 d .
H2B H 0.2382(13) 0.380(2) 0.2685(13) 0.052(7) Uiso 1 1 d .

loop_
_atom_site_aniso_label
_atom_site_aniso_U_11
_atom_site_aniso_U_22
_atom_site_aniso_U_33
_atom_site_aniso_U_23
_atom_site_aniso_U_13
_atom_site_aniso_U_12
C1 0.0625(14) 0.0475(13) 0.0712(15) 0.0009(12) 0.0328(12) -0.0056(11)
C2 0.0857(19) 0.0455(14) 0.096(2) -0.0044(14) 0.0412(16) -0.0162(13)
C3 0.0849(18) 0.0415(13) 0.0761(17) -0.0070(12) 0.0304(15) 0.0015(13)
C4 0.0572(14) 0.0546(14) 0.0635(15) -0.0088(12) 0.0226(11) 0.0024(11)
C5 0.0448(11) 0.0453(12) 0.0489(12) -0.0044(10) 0.0130(9) -0.0040(9)
C6 0.0424(10) 0.0393(11) 0.0320(9) 0.0034(8) 0.0075(8) -0.0005(8)
C7 0.0317(9) 0.0413(10) 0.0284(9) 0.0024(8) 0.0059(7) -0.0016(8)
C8 0.0334(9) 0.0406(11) 0.0292(9) 0.0018(8) 0.0061(7) -0.0016(8)
C9 0.0408(10) 0.0505(12) 0.0302(10) 0.0046(9) 0.0076(8) -0.0011(9)
C10 0.0410(10) 0.0383(10) 0.0371(10) 0.0037(8) 0.0129(8) 0.0019(8)
C11 0.0777(18) 0.089(2) 0.0480(14) 0.0074(14) 0.0310(13) -0.0130(15)
C12 0.204(5) 0.093(3) 0.185(5) 0.054(3) 0.139(4) 0.017(3)
C13 0.0335(9) 0.0443(11) 0.0331(10) 0.0014(8) 0.0049(8) 0.0060(8)
C14 0.0437(12) 0.0533(13) 0.0407(11) 0.0013(10) 0.0032(9) 0.0115(10)
C15 0.098(2) 0.093(2) 0.072(2) 0.0409(19) 0.0008(17) 0.029(2)
C16 0.0366(10) 0.0445(12) 0.0449(11) -0.0028(9) 0.0019(8) 0.0061(9)
C17 0.0427(12) 0.0476(13) 0.0578(14) -0.0075(11) 0.0072(10) 0.0026(10)
C18 0.076(2) 0.112(3) 0.125(3) -0.078(3) 0.010(2) 0.005(2)
C19 0.0359(9) 0.0440(11) 0.0324(10) 0.0011(8) 0.0100(7) -0.0033(8)
C20 0.0457(11) 0.0535(13) 0.0320(10) 0.0052(9) 0.0121(9) -0.0038(10)
C21 0.096(2) 0.102(2) 0.0348(13) -0.0113(14) 0.0109(13) 0.0000(18)
C22 0.291(7) 0.138(4) 0.070(3) -0.041(3) -0.016(3) 0.077(5)
Cl1 0.1532(10) 0.0486(5) 0.1949(13) -0.0328(6) 0.0904(10) -0.0058(5)
N1 0.0554(12) 0.0803(16) 0.0400(11) -0.0007(10) -0.0026(9) -0.0152(11)
N2 0.0318(9) 0.0600(12) 0.0349(9) 0.0022(8) 0.0071(7) 0.0049(8)
O1 0.0380(8) 0.0724(12) 0.0516(9) 0.0012(8) 0.0116(7) -0.0086(8)
O2 0.0552(10) 0.0779(12) 0.0345(8) 0.0085(8) 0.0162(7) -0.0083(8)
O3 0.0374(9) 0.0983(15) 0.0645(11) 0.0145(10) -0.0015(8) 0.0168(9)
O4 0.0591(10) 0.0646(12) 0.0547(10) 0.0230(9) 0.0082(8) 0.0170(9)
O5 0.0546(11) 0.0671(12) 0.0832(13) -0.0157(10) 0.0014(9) 0.0232(9)
O6 0.0518(10) 0.0861(15) 0.0852(14) -0.0466(12) -0.0043(9) 0.0091(10)
O7 0.0605(11) 0.1149(17) 0.0374(9) 0.0108(10) 0.0062(8) 0.0255(11)
O8 0.0795(13) 0.0874(14) 0.0323(8) -0.0075(9) 0.0084(8) 0.0201(10)

loop_
_atom_type_symbol
_atom_type_description
_atom_type_scat_dispersion_real
_atom_type_scat_dispersion_imag
_atom_type_scat_source
C C 0.0033 0.0016 'International Tables Vol C Tables 4.2.6.8 and 6.1.1.4'
H H 0.0000 0.0000 'International Tables Vol C Tables 4.2.6.8 and 6.1.1.4'
Cl Cl 0.1484 0.1585 'International Tables Vol C Tables 4.2.6.8 and 6.1.1.4'
N N 0.0061 0.0033 'International Tables Vol C Tables 4.2.6.8 and 6.1.1.4'
O O 0.0106 0.0060 'International Tables Vol C Tables 4.2.6.8 and 6.1.1.4'

loop_
_geom_angle_atom_site_label_1
_geom_angle_atom_site_label_2
_geom_angle_atom_site_label_3
_geom_angle
C6 C1 C2 121.4(2)
C6 C1 H1 119.3
C2 C1 H1 119.3
C3 C2 C1 119.1(3)
C3 C2 H2A 120.5
C1 C2 H2A 120.5
C4 C3 C2 121.0(2)
C4 C3 Cl1 119.5(2)
C2 C3 Cl1 119.5(2)
C3 C4 C5 119.5(2)
C3 C4 H4 120.3
C5 C4 H4 120.3
C4 C5 C6 121.4(2)
C4 C5 H5 119.3
C6 C5 H5 119.3
C1 C6 C5 117.7(2)
C1 C6 C7 124.39(19)
C5 C6 C7 117.92(18)
C6 C7 C8 113.32(16)
C6 C7 C19 118.21(17)
C8 C7 C19 102.64(15)
C6 C7 H7 107.4
C8 C7 H7 107.4
C19 C7 H7 107.4
C9 C8 C10 110.88(16)
C9 C8 C7 109.09(17)
C10 C8 C7 112.04(15)
C9 C8 C13 108.26(16)
C10 C8 C13 114.90(17)
C7 C8 C13 101.16(15)
N1 C9 C8 177.2(2)
O1 C10 O2 125.77(19)
O1 C10 C8 122.64(19)
O2 C10 C8 111.60(17)
C12 C11 O2 111.0(3)
C12 C11 H11A 109.4
O2 C11 H11A 109.4
C12 C11 H11B 109.4
O2 C11 H11B 109.4
H11A C11 H11B 108.0
C11 C12 H12A 109.5
C11 C12 H12B 109.5
H12A C12 H12B 109.5
C11 C12 H12C 109.5
H12A C12 H12C 109.5
H12B C12 H12C 109.5
N2 C13 C14 109.97(17)
N2 C13 C16 110.88(17)
C14 C13 C16 111.50(18)
N2 C13 C8 103.18(17)
C14 C13 C8 110.44(16)
C16 C13 C8 110.58(15)
O3 C14 O4 125.5(2)
O3 C14 C13 124.6(2)
O4 C14 C13 109.83(18)
O4 C15 H15A 109.5
O4 C15 H15B 109.5
H15A C15 H15B 109.5
O4 C15 H15C 109.5
H15A C15 H15C 109.5
H15B C15 H15C 109.5
C17 C16 C13 112.96(17)
C17 C16 H16A 109.0
C13 C16 H16A 109.0
C17 C16 H16B 109.0
C13 C16 H16B 109.0
H16A C16 H16B 107.8
O5 C17 O6 123.8(2)
O5 C17 C16 125.9(2)
O6 C17 C16 110.23(19)
O6 C18 H18A 109.5
O6 C18 H18B 109.5
H18A C18 H18B 109.5
O6 C18 H18C 109.5
H18A C18 H18C 109.5
H18B C18 H18C 109.5
N2 C19 C20 112.78(18)
N2 C19 C7 108.23(16)
C20 C19 C7 110.84(16)
N2 C19 H19 108.3
C20 C19 H19 108.3
C7 C19 H19 108.3
O7 C20 O8 124.5(2)
O7 C20 C19 123.9(2)
O8 C20 C19 111.60(19)
C22 C21 O8 109.3(3)
C22 C21 H21A 109.8
O8 C21 H21A 109.8
C22 C21 H21B 109.8
O8 C21 H21B 109.8
H21A C21 H21B 108.3
C21 C22 H22A 109.5
C21 C22 H22B 109.5
H22A C22 H22B 109.5
C21 C22 H22C 109.5
H22A C22 H22C 109.5
H22B C22 H22C 109.5
C13 N2 C19 108.48(16)
C13 N2 H2B 109.1(19)
C19 N2 H2B 109.8(19)
C10 O2 C11 116.54(19)
C14 O4 C15 116.6(2)
C17 O6 C18 116.2(2)
C20 O8 C21 118.4(2)

loop_
_geom_bond_atom_site_label_1
_geom_bond_atom_site_label_2
_geom_bond_distance
C1 C6 1.382(3)
C1 C2 1.387(4)
C1 H1 0.9300
C2 C3 1.374(4)
C2 H2A 0.9300
C3 C4 1.369(4)
C3 Cl1 1.742(3)
C4 C5 1.373(3)
C4 H4 0.9300
C5 C6 1.394(3)
C5 H5 0.9300
C6 C7 1.519(3)
C7 C8 1.557(3)
C7 C19 1.558(3)
C7 H7 0.9800
C8 C9 1.476(3)
C8 C10 1.537(3)
C8 C13 1.592(3)
C9 N1 1.134(3)
C10 O1 1.191(3)
C10 O2 1.322(3)
C11 C12 1.426(5)
C11 O2 1.462(3)
C11 H11A 0.9700
C11 H11B 0.9700
C12 H12A 0.9600
C12 H12B 0.9600
C12 H12C 0.9600
C13 N2 1.445(3)
C13 C14 1.529(3)
C13 C16 1.536(3)
C14 O3 1.193(3)
C14 O4 1.321(3)
C15 O4 1.450(3)
C15 H15A 0.9600
C15 H15B 0.9600
C15 H15C 0.9600
C16 C17 1.500(3)
C16 H16A 0.9700
C16 H16B 0.9700
C17 O5 1.196(3)
C17 O6 1.318(3)
C18 O6 1.449(4)
C18 H18A 0.9600
C18 H18B 0.9600
C18 H18C 0.9600
C19 N2 1.461(3)
C19 C20 1.522(3)
C19 H19 0.9800
C20 O7 1.193(3)
C20 O8 1.310(3)
C21 C22 1.381(6)
C21 O8 1.455(3)
C21 H21A 0.9700
C21 H21B 0.9700
C22 H22A 0.9600
C22 H22B 0.9600
C22 H22C 0.9600
N2 H2B 0.80(3)
